data_1511969
loop_
_publ_author_name
'Roy, O.'
'Caumes, C.'
'Esvan, Y.'
'Didierjean, C.'
'Faure, S.'
'Taillefumier, C.'

_publ_section_title
;
 Thetert-Butyl Side Chain: A Powerful Means to Lock Peptoid Amide Bonds in
 the Cis Conformation
;
_journal_issue 9
_journal_name_full 'Organic Letters'
_journal_page_first 2246
_journal_paper_doi 10.1021/ol400820y
_journal_volume 15
_journal_year 2013
_chemical_compound_source 'synthesis as described'
_chemical_formula_moiety 'C21 H32 N2 O4'
_chemical_formula_sum 'C21 H32 N2 O4'
_chemical_formula_weight 376.49
_chemical_name_systematic
;
 ?
;
_space_group_IT_number 14
_symmetry_cell_setting monoclinic
_symmetry_Int_Tables_number 14
_symmetry_space_group_name_Hall '-P 2ybc'
_symmetry_space_group_name_H-M 'P 1 21/c 1'
_atom_sites_solution_hydrogens geom
_atom_sites_solution_primary direct
_atom_sites_solution_secondary difmap
_audit_creation_date 2013-03-21T21:38:34-00:00
_audit_creation_method 'WinGX routine CIF_UPDATE'
_cell_angle_alpha 90
_cell_angle_beta 90.654(2)
_cell_angle_gamma 90
_cell_formula_units_Z 4
_cell_length_a 8.6457(2)
_cell_length_b 21.8252(4)
_cell_length_c 11.2484(2)
_cell_measurement_reflns_used 0
_cell_measurement_temperature 120(2)
_cell_measurement_theta_max 0
_cell_measurement_theta_min 0
_cell_measurement_wavelength 0.71073
_cell_volume 2122.37(7)
_computing_publication_material 'WinGX publication routines (Farrugia, 1999)'
_computing_structure_refinement 'SHELXL-97 (Sheldrick, 2008)'
_diffrn_ambient_temperature 120(2)
_diffrn_measured_fraction_theta_full 0.998
_diffrn_measured_fraction_theta_max 0.998
_diffrn_radiation_monochromator graphite
_diffrn_radiation_probe x-ray
_diffrn_radiation_wavelength 1.54018
_diffrn_reflns_av_R_equivalents 0.0358
_diffrn_reflns_av_unetI/netI 0.0151
_diffrn_reflns_limit_h_max 10
_diffrn_reflns_limit_h_min -10
_diffrn_reflns_limit_k_max 27
_diffrn_reflns_limit_k_min -27
_diffrn_reflns_limit_l_max 14
_diffrn_reflns_limit_l_min -13
_diffrn_reflns_number 43960
_diffrn_reflns_theta_full 76.33
_diffrn_reflns_theta_max 76.33
_diffrn_reflns_theta_min 4.05
_exptl_absorpt_coefficient_mu 0.654
_exptl_absorpt_correction_type none
_exptl_crystal_colour colourless
_exptl_crystal_density_diffrn 1.178
_exptl_crystal_density_method 'not measured'
_exptl_crystal_description prism
_exptl_crystal_F_000 816
_exptl_crystal_size_max 0.2
_exptl_crystal_size_mid 0.1
_exptl_crystal_size_min 0.1
_refine_diff_density_max 0.166
_refine_diff_density_min -0.275
_refine_diff_density_rms 0.06
_refine_ls_extinction_method none
_refine_ls_goodness_of_fit_ref 1.043
_refine_ls_hydrogen_treatment constr
_refine_ls_matrix_type full
_refine_ls_number_parameters 251
_refine_ls_number_reflns 4439
_refine_ls_number_restraints 0
_refine_ls_restrained_S_all 1.043
_refine_ls_R_factor_all 0.0448
_refine_ls_R_factor_gt 0.0381
_refine_ls_shift/su_max 0
_refine_ls_shift/su_mean 0
_refine_ls_structure_factor_coef Fsqd
_refine_ls_weighting_details 'calc w=1/[\s^2^(Fo^2^)+(0.0538P)^2^+0.5383P] where P=(Fo^2^+2Fc^2^)/3'
_refine_ls_weighting_scheme calc
_refine_ls_wR_factor_gt 0.0941
_refine_ls_wR_factor_ref 0.1004
_reflns_number_gt 3846
_reflns_number_total 4439
_reflns_threshold_expression >2\s(I)
_cod_data_source_file ol400820y_si_002.cif
_cod_data_source_block mm8_ct
_cod_database_code 1511969

loop_
_symmetry_equiv_pos_as_xyz
'x, y, z'
'-x, y+1/2, -z+1/2'
'-x, -y, -z'
'x, -y-1/2, z-1/2'

loop_
_atom_site_label
_atom_site_type_symbol
_atom_site_fract_x
_atom_site_fract_y
_atom_site_fract_z
_atom_site_U_iso_or_equiv
_atom_site_adp_type
_atom_site_occupancy
_atom_site_symmetry_multiplicity
_atom_site_calc_flag
_atom_site_refinement_flags
O1 O 0.65781(9) 0.24503(4) -0.70200(7) 0.02469(18) Uani 1 1 d .
O2 O 0.28593(9) 0.22647(4) -0.52519(7) 0.02523(18) Uani 1 1 d .
O3 O 0.28356(11) 0.06494(4) -0.29840(7) 0.0339(2) Uani 1 1 d .
O4 O 0.30804(10) 0.08306(3) -0.10203(7) 0.02583(18) Uani 1 1 d .
N1 N 0.57721(10) 0.18276(4) -0.55256(7) 0.01808(18) Uani 1 1 d .
N2 N 0.25826(10) 0.19345(4) -0.33465(8) 0.01986(19) Uani 1 1 d .
C1 C 0.63558(13) 0.29148(5) -0.51256(10) 0.0255(2) Uani 1 1 d .
H1A H 0.6923 0.3248 -0.5509 0.038 Uiso 1 1 calc R
H1B H 0.6908 0.2789 -0.44 0.038 Uiso 1 1 calc R
H1C H 0.5316 0.3057 -0.4922 0.038 Uiso 1 1 calc R
C2 C 0.62320(11) 0.23756(5) -0.59678(9) 0.0190(2) Uani 1 1 d .
C3 C 0.56522(12) 0.12791(5) -0.63384(9) 0.0220(2) Uani 1 1 d .
C4 C 0.44341(14) 0.13889(6) -0.73103(10) 0.0305(3) Uani 1 1 d .
H4A H 0.3416 0.1437 -0.6947 0.046 Uiso 1 1 calc R
H4B H 0.4411 0.1038 -0.7855 0.046 Uiso 1 1 calc R
H4C H 0.4693 0.1761 -0.7752 0.046 Uiso 1 1 calc R
C5 C 0.51824(17) 0.07065(6) -0.56448(11) 0.0343(3) Uani 1 1 d .
H5A H 0.5956 0.0623 -0.5022 0.051 Uiso 1 1 calc R
H5B H 0.5118 0.0356 -0.6188 0.051 Uiso 1 1 calc R
H5C H 0.4172 0.0774 -0.528 0.051 Uiso 1 1 calc R
C6 C 0.72471(14) 0.11540(6) -0.68662(11) 0.0312(3) Uani 1 1 d .
H6A H 0.7529 0.1491 -0.7397 0.047 Uiso 1 1 calc R
H6B H 0.7216 0.077 -0.7316 0.047 Uiso 1 1 calc R
H6C H 0.8017 0.1121 -0.6223 0.047 Uiso 1 1 calc R
C7 C 0.50987(11) 0.18055(5) -0.43462(9) 0.0190(2) Uani 1 1 d .
H7A H 0.5712 0.2069 -0.38 0.023 Uiso 1 1 calc R
H7B H 0.515 0.138 -0.4042 0.023 Uiso 1 1 calc R
C8 C 0.33966(12) 0.20228(5) -0.43561(9) 0.0191(2) Uani 1 1 d .
C9 C 0.08764(12) 0.20858(5) -0.33191(10) 0.0239(2) Uani 1 1 d .
C10 C 0.00314(13) 0.17350(6) -0.43127(11) 0.0297(3) Uani 1 1 d .
H10A H 0.039 0.188 -0.5087 0.044 Uiso 1 1 calc R
H10B H -0.1085 0.1804 -0.4252 0.044 Uiso 1 1 calc R
H10C H 0.0249 0.1296 -0.4235 0.044 Uiso 1 1 calc R
C11 C 0.01787(14) 0.18910(7) -0.21335(11) 0.0356(3) Uani 1 1 d .
H11A H 0.0334 0.145 -0.2018 0.053 Uiso 1 1 calc R
H11B H -0.0931 0.1982 -0.2139 0.053 Uiso 1 1 calc R
H11C H 0.0686 0.2116 -0.1484 0.053 Uiso 1 1 calc R
C12 C 0.06722(14) 0.27788(6) -0.34472(12) 0.0334(3) Uani 1 1 d .
H12A H 0.1214 0.2987 -0.2792 0.05 Uiso 1 1 calc R
H12B H -0.0431 0.2881 -0.3426 0.05 Uiso 1 1 calc R
H12C H 0.1103 0.2913 -0.4206 0.05 Uiso 1 1 calc R
C13 C 0.33193(12) 0.16801(5) -0.22890(9) 0.0196(2) Uani 1 1 d .
H13A H 0.2913 0.189 -0.1578 0.024 Uiso 1 1 calc R
H13B H 0.4446 0.1758 -0.232 0.024 Uiso 1 1 calc R
C14 C 0.30441(12) 0.09966(5) -0.21705(9) 0.0223(2) Uani 1 1 d .
C15 C 0.27744(16) 0.01867(5) -0.08016(11) 0.0307(3) Uani 1 1 d .
H15A H 0.3697 -0.0061 -0.0998 0.037 Uiso 1 1 calc R
H15B H 0.19 0.0046 -0.1308 0.037 Uiso 1 1 calc R
C16 C 0.23862(13) 0.01069(5) 0.04840(10) 0.0250(2) Uani 1 1 d .
C17 C 0.13856(14) 0.05035(6) 0.10554(11) 0.0309(3) Uani 1 1 d .
H17 H 0.0965 0.0845 0.0638 0.037 Uiso 1 1 calc R
C18 C 0.09947(16) 0.04048(7) 0.22337(13) 0.0384(3) Uani 1 1 d .
H18 H 0.0323 0.0683 0.2622 0.046 Uiso 1 1 calc R
C19 C 0.15762(18) -0.00943(7) 0.28429(12) 0.0444(4) Uani 1 1 d .
H19 H 0.1297 -0.0163 0.3646 0.053 Uiso 1 1 calc R
C20 C 0.2559(2) -0.04902(7) 0.22821(14) 0.0472(4) Uani 1 1 d .
H20 H 0.2952 -0.0837 0.2697 0.057 Uiso 1 1 calc R
C21 C 0.29854(16) -0.03889(6) 0.11115(12) 0.0355(3) Uani 1 1 d .
H21 H 0.369 -0.066 0.0739 0.043 Uiso 1 1 calc R

loop_
_atom_site_aniso_label
_atom_site_aniso_U_11
_atom_site_aniso_U_22
_atom_site_aniso_U_33
_atom_site_aniso_U_23
_atom_site_aniso_U_13
_atom_site_aniso_U_12
O1 0.0253(4) 0.0283(4) 0.0205(4) 0.0043(3) 0.0030(3) -0.0032(3)
O2 0.0228(4) 0.0308(4) 0.0221(4) 0.0064(3) 0.0006(3) 0.0042(3)
O3 0.0509(5) 0.0273(4) 0.0235(4) -0.0059(3) 0.0044(4) -0.0047(4)
O4 0.0362(4) 0.0205(4) 0.0208(4) 0.0011(3) 0.0007(3) -0.0062(3)
N1 0.0179(4) 0.0203(4) 0.0161(4) -0.0005(3) 0.0019(3) 0.0001(3)
N2 0.0164(4) 0.0251(4) 0.0180(4) 0.0002(3) 0.0012(3) 0.0009(3)
C1 0.0284(6) 0.0216(5) 0.0266(5) -0.0008(4) 0.0016(4) -0.0013(4)
C2 0.0144(5) 0.0221(5) 0.0206(5) 0.0017(4) 0.0000(4) 0.0011(4)
C3 0.0243(5) 0.0211(5) 0.0206(5) -0.0032(4) 0.0018(4) -0.0028(4)
C4 0.0288(6) 0.0366(6) 0.0258(6) -0.0044(5) -0.0049(5) -0.0059(5)
C5 0.0506(8) 0.0224(5) 0.0299(6) -0.0017(5) 0.0048(5) -0.0072(5)
C6 0.0281(6) 0.0318(6) 0.0339(6) -0.0123(5) 0.0054(5) 0.0019(5)
C7 0.0187(5) 0.0222(5) 0.0162(5) 0.0012(4) 0.0020(4) 0.0015(4)
C8 0.0191(5) 0.0183(5) 0.0199(5) -0.0005(4) 0.0005(4) 0.0000(4)
C9 0.0160(5) 0.0311(6) 0.0246(5) -0.0032(4) 0.0020(4) 0.0007(4)
C10 0.0206(5) 0.0375(6) 0.0309(6) -0.0052(5) -0.0019(4) -0.0036(5)
C11 0.0203(6) 0.0572(8) 0.0293(6) 0.0007(6) 0.0064(5) 0.0015(5)
C12 0.0235(6) 0.0322(6) 0.0445(7) -0.0074(5) 0.0003(5) 0.0071(5)
C13 0.0192(5) 0.0224(5) 0.0172(5) -0.0003(4) 0.0016(4) -0.0007(4)
C14 0.0220(5) 0.0239(5) 0.0212(5) -0.0014(4) 0.0032(4) -0.0012(4)
C15 0.0426(7) 0.0193(5) 0.0303(6) -0.0009(4) 0.0041(5) -0.0062(5)
C16 0.0260(5) 0.0214(5) 0.0277(6) 0.0020(4) -0.0019(4) -0.0067(4)
C17 0.0285(6) 0.0298(6) 0.0343(6) 0.0040(5) 0.0007(5) -0.0005(5)
C18 0.0309(6) 0.0473(8) 0.0373(7) -0.0033(6) 0.0090(5) -0.0084(6)
C19 0.0478(8) 0.0569(9) 0.0285(7) 0.0101(6) 0.0005(6) -0.0196(7)
C20 0.0560(9) 0.0420(8) 0.0434(8) 0.0202(6) -0.0097(7) -0.0041(7)
C21 0.0373(7) 0.0281(6) 0.0412(7) 0.0056(5) -0.0030(5) 0.0013(5)

loop_
_atom_type_symbol
_atom_type_description
_atom_type_scat_dispersion_real
_atom_type_scat_dispersion_imag
_atom_type_scat_source
C C 0.0181 0.0091 'International Tables Vol C Tables 4.2.6.8 and 6.1.1.4'
H H 0 0 'International Tables Vol C Tables 4.2.6.8 and 6.1.1.4'
N N 0.0311 0.018 'International Tables Vol C Tables 4.2.6.8 and 6.1.1.4'
O O 0.0492 0.0322 'International Tables Vol C Tables 4.2.6.8 and 6.1.1.4'

loop_
_geom_angle_atom_site_label_1
_geom_angle_atom_site_label_2
_geom_angle_atom_site_label_3
_geom_angle
C14 O4 C15 114.96(9)
C2 N1 C7 119.03(8)
C2 N1 C3 119.71(8)
C7 N1 C3 120.03(8)
C8 N2 C13 120.85(8)
C8 N2 C9 120.10(9)
C13 N2 C9 119.03(8)
C2 C1 H1A 109.5
C2 C1 H1B 109.5
H1A C1 H1B 109.5
C2 C1 H1C 109.5
H1A C1 H1C 109.5
H1B C1 H1C 109.5
O1 C2 N1 122.89(10)
O1 C2 C1 118.75(9)
N1 C2 C1 118.35(9)
N1 C3 C4 110.55(9)
N1 C3 C5 110.83(9)
C4 C3 C5 107.94(10)
N1 C3 C6 108.68(9)
C4 C3 C6 111.51(9)
C5 C3 C6 107.29(10)
C3 C4 H4A 109.5
C3 C4 H4B 109.5
H4A C4 H4B 109.5
C3 C4 H4C 109.5
H4A C4 H4C 109.5
H4B C4 H4C 109.5
C3 C5 H5A 109.5
C3 C5 H5B 109.5
H5A C5 H5B 109.5
C3 C5 H5C 109.5
H5A C5 H5C 109.5
H5B C5 H5C 109.5
C3 C6 H6A 109.5
C3 C6 H6B 109.5
H6A C6 H6B 109.5
C3 C6 H6C 109.5
H6A C6 H6C 109.5
H6B C6 H6C 109.5
N1 C7 C8 111.95(8)
N1 C7 H7A 109.2
C8 C7 H7A 109.2
N1 C7 H7B 109.2
C8 C7 H7B 109.2
H7A C7 H7B 107.9
O2 C8 N2 123.68(9)
O2 C8 C7 119.36(9)
N2 C8 C7 116.95(9)
N2 C9 C12 109.00(9)
N2 C9 C11 110.57(9)
C12 C9 C11 108.10(10)
N2 C9 C10 109.44(9)
C12 C9 C10 111.82(10)
C11 C9 C10 107.89(10)
C9 C10 H10A 109.5
C9 C10 H10B 109.5
H10A C10 H10B 109.5
C9 C10 H10C 109.5
H10A C10 H10C 109.5
H10B C10 H10C 109.5
C9 C11 H11A 109.5
C9 C11 H11B 109.5
H11A C11 H11B 109.5
C9 C11 H11C 109.5
H11A C11 H11C 109.5
H11B C11 H11C 109.5
C9 C12 H12A 109.5
C9 C12 H12B 109.5
H12A C12 H12B 109.5
C9 C12 H12C 109.5
H12A C12 H12C 109.5
H12B C12 H12C 109.5
N2 C13 C14 112.34(9)
N2 C13 H13A 109.1
C14 C13 H13A 109.1
N2 C13 H13B 109.1
C14 C13 H13B 109.1
H13A C13 H13B 107.9
O3 C14 O4 124.45(10)
O3 C14 C13 125.19(10)
O4 C14 C13 110.35(9)
O4 C15 C16 108.63(9)
O4 C15 H15A 110
C16 C15 H15A 110
O4 C15 H15B 110
C16 C15 H15B 110
H15A C15 H15B 108.3
C17 C16 C21 118.80(12)
C17 C16 C15 121.50(11)
C21 C16 C15 119.65(11)
C16 C17 C18 120.37(12)
C16 C17 H17 119.8
C18 C17 H17 119.8
C19 C18 C17 120.37(13)
C19 C18 H18 119.8
C17 C18 H18 119.8
C20 C19 C18 119.58(13)
C20 C19 H19 120.2
C18 C19 H19 120.2
C19 C20 C21 120.57(13)
C19 C20 H20 119.7
C21 C20 H20 119.7
C16 C21 C20 120.28(13)
C16 C21 H21 119.9
C20 C21 H21 119.9

loop_
_geom_bond_atom_site_label_1
_geom_bond_atom_site_label_2
_geom_bond_distance
O1 C2 1.2349(13)
O2 C8 1.2244(13)
O3 C14 1.2001(14)
O4 C14 1.3435(13)
O4 C15 1.4515(13)
N1 C2 1.3568(13)
N1 C7 1.4556(12)
N1 C3 1.5091(13)
N2 C8 1.3565(13)
N2 C13 1.4532(13)
N2 C9 1.5123(13)
C1 C2 1.5138(15)
C1 H1A 0.98
C1 H1B 0.98
C1 H1C 0.98
C3 C4 1.5282(15)
C3 C5 1.5306(15)
C3 C6 1.5320(15)
C4 H4A 0.98
C4 H4B 0.98
C4 H4C 0.98
C5 H5A 0.98
C5 H5B 0.98
C5 H5C 0.98
C6 H6A 0.98
C6 H6B 0.98
C6 H6C 0.98
C7 C8 1.5461(14)
C7 H7A 0.99
C7 H7B 0.99
C9 C12 1.5293(16)
C9 C11 1.5302(16)
C9 C10 1.5331(15)
C10 H10A 0.98
C10 H10B 0.98
C10 H10C 0.98
C11 H11A 0.98
C11 H11B 0.98
C11 H11C 0.98
C12 H12A 0.98
C12 H12B 0.98
C12 H12C 0.98
C13 C14 1.5168(14)
C13 H13A 0.99
C13 H13B 0.99
C15 C16 1.4984(16)
C15 H15A 0.99
C15 H15B 0.99
C16 C17 1.3868(17)
C16 C21 1.3889(17)
C17 C18 1.3884(18)
C17 H17 0.95
C18 C19 1.379(2)
C18 H18 0.95
C19 C20 1.371(2)
C19 H19 0.95
C20 C21 1.389(2)
C20 H20 0.95
C21 H21 0.95

loop_
_geom_torsion_atom_site_label_1
_geom_torsion_atom_site_label_2
_geom_torsion_atom_site_label_3
_geom_torsion_atom_site_label_4
_geom_torsion
C7 N1 C2 O1 -167.99(9)
C3 N1 C2 O1 -0.66(15)
C7 N1 C2 C1 13.29(13)
C3 N1 C2 C1 -179.38(9)
C2 N1 C3 C4 -62.78(12)
C7 N1 C3 C4 104.43(10)
C2 N1 C3 C5 177.58(10)
C7 N1 C3 C5 -15.21(13)
C2 N1 C3 C6 59.91(12)
C7 N1 C3 C6 -132.88(10)
C2 N1 C7 C8 77.79(11)
C3 N1 C7 C8 -89.50(11)
C13 N2 C8 O2 -176.01(10)
C9 N2 C8 O2 5.58(16)
C13 N2 C8 C7 3.52(14)
C9 N2 C8 C7 -174.89(9)
N1 C7 C8 O2 -10.16(14)
N1 C7 C8 N2 170.29(9)
C8 N2 C9 C12 -66.81(12)
C13 N2 C9 C12 114.75(11)
C8 N2 C9 C11 174.49(10)
C13 N2 C9 C11 -3.95(14)
C8 N2 C9 C10 55.77(13)
C13 N2 C9 C10 -122.67(10)
C8 N2 C13 C14 -97.36(11)
C9 N2 C13 C14 81.07(11)
C15 O4 C14 O3 -2.68(16)
C15 O4 C14 C13 177.90(9)
N2 C13 C14 O3 28.78(15)
N2 C13 C14 O4 -151.80(9)
C14 O4 C15 C16 -163.29(10)
O4 C15 C16 C17 44.46(15)
O4 C15 C16 C21 -138.28(11)
C21 C16 C17 C18 0.05(18)
C15 C16 C17 C18 177.33(11)
C16 C17 C18 C19 -1.1(2)
C17 C18 C19 C20 0.7(2)
C18 C19 C20 C21 0.7(2)
C17 C16 C21 C20 1.37(19)
C15 C16 C21 C20 -175.96(12)
C19 C20 C21 C16 -1.8(2)
